data_1552768
loop_
_publ_author_name
'Zhu, Ren-Yi'
'Chen, Long'
'Hu, Xiao-Si'
'Zhou, Feng'
'Zhou, Jian'

_publ_section_title
;
 Enantioselective synthesis of <i>P</i>-chiral tertiary phosphine oxides
 with an ethynyl group <i>via</i> Cu(i)-catalyzed azide-alkyne
 cycloaddition.
;
_journal_issue 1
_journal_name_full 'Chemical science'
_journal_page_first 97
_journal_page_last 106
_journal_paper_doi 10.1039/c9sc04938j
_journal_volume 11
_journal_year 2020
_chemical_absolute_configuration ad
_chemical_formula_moiety 'C19 H23 O3 P'
_chemical_formula_sum 'C19 H23 O3 P'
_chemical_formula_weight 330.34
_space_group_crystal_system monoclinic
_space_group_IT_number 4
_space_group_name_Hall 'P 2yb'
_space_group_name_H-M_alt 'P 1 21 1'
_atom_sites_solution_hydrogens geom
_atom_sites_solution_primary dual
_audit_creation_date 2019-05-28
_audit_creation_method
;
Olex2 1.2
(compiled 2018.05.29 svn.r3508 for OlexSys, GUI svn.r5506)
;
_audit_update_record
;
2019-06-05 deposited with the CCDC.	2019-11-06 downloaded from the CCDC.
;
_cell_angle_alpha 90
_cell_angle_beta 107.963(2)
_cell_angle_gamma 90
_cell_formula_units_Z 2
_cell_length_a 8.3114(2)
_cell_length_b 10.1411(2)
_cell_length_c 10.8128(2)
_cell_measurement_reflns_used 24096
_cell_measurement_temperature 100.00(10)
_cell_measurement_theta_max 74.1870
_cell_measurement_theta_min 4.0630
_cell_volume 866.95(3)
_computing_cell_refinement 'CrysAlisPro 1.171.39.32a (Rigaku OD, 2017)'
_computing_data_collection 'CrysAlisPro 1.171.39.32a (Rigaku OD, 2017)'
_computing_data_reduction 'CrysAlisPro 1.171.39.32a (Rigaku OD, 2017)'
_computing_molecular_graphics 'Olex2 (Dolomanov et al., 2009)'
_computing_publication_material 'Olex2 (Dolomanov et al., 2009)'
_computing_structure_refinement 'ShelXL (Sheldrick, 2015)'
_computing_structure_solution 'ShelXT (Sheldrick, 2015)'
_diffrn_ambient_environment N~2~
_diffrn_ambient_temperature 100.00(10)
_diffrn_detector 'CCD plate'
_diffrn_measured_fraction_theta_full 0.995
_diffrn_measured_fraction_theta_max 0.993
_diffrn_measurement_details
;
List of Runs (angles in degrees, time in seconds):

  # Type    Start    End  Width  t~exp~   \w     \q     \k     \f   Frames
#--------------------------------------------------------------------------
  1  \w    -17.00  21.00   1.00    1.00    --    0.00  82.00  90.00   38
  2  \w     25.00  89.00   1.00    1.00    --    0.00  77.00 -60.00   64
  3  \w    -22.00  52.00   1.00    1.00    --    0.00  57.00-120.00   74
  4  \w     45.00  88.00   1.00    1.00    --    0.00  19.00  30.00   43
  5  \w    -23.00  52.00   1.00    1.00    --    0.00  19.00-150.00   75
  6  \w    -21.00  19.00   1.00    1.00    --    0.00  19.00  30.00   40
  7  \w    -22.00  63.00   1.00    1.00    --    0.00  19.00 -90.00   85
  8  \w    -18.00  62.00   1.00    1.00    --    0.00  38.00 -30.00   80
  9  \w    -19.00  59.00   1.00    1.00    --    0.00  38.00  90.00   78
 10  \w     26.00  84.00   1.00    1.00    --    0.00  82.00  90.00   58
 11  \w     60.00  89.00   1.00    1.00    --    0.00  57.00-120.00   29
 12  \w     10.00  59.00   1.00    1.00    --    0.00  38.00 150.00   49
 13  \w     65.00  96.00   1.00    1.00    --   95.80  79.00  71.70   31
 14  \w    134.00 160.00   1.00    1.00    --   95.80  50.00  24.02   26
 15  \w     64.00  90.00   1.00    1.00    --   95.80  80.00  47.18   26
 16  \w     74.00 100.00   1.00    1.00    --   95.80  50.00  24.02   26
 17  \w    108.00 180.00   1.00    1.00    --   95.80  68.00-112.96   72
 18  \w     68.00 137.00   1.00    1.00    --   95.80  68.00 126.44   69
 19  \w     69.00 107.00   1.00    1.00    --   95.80  66.00 -57.14   38
 20  \w     72.00 184.00   1.00    1.00    --   95.80  61.00 -30.00  112
 21  \w    132.00 157.00   1.00    1.00    --   95.80  61.00-120.00   25
 22  \w     68.00  98.00   1.00    1.00    --   95.80  68.00-112.96   30
 23  \w     64.00  90.00   1.00    1.00    --   95.80  82.00  90.00   26
 24  \w     71.00 106.00   1.00    1.00    --   95.80  61.00 -90.00   35
 25  \w    129.00 155.00   1.00    1.00    --   95.80  61.00 -90.00   26
 26  \w     66.00  92.00   1.00    1.00    --   95.80  77.00-180.00   26
 27  \w    123.00 185.00   1.00    1.00    --   95.80  77.00-180.00   62
 28  \w     14.00  39.00   1.00    1.00    --   95.80 -82.00 120.00   25
 29  \w     45.00  73.00   1.00    1.00    --   95.80 -82.00 120.00   28
 30  \w     79.00 128.00   1.00    1.00    --   95.80 -82.00 120.00   49
 31  \w     71.00 104.00   1.00    1.00    --   95.80  61.00-120.00   33
 32  \w     70.00 127.00   1.00    1.00    --   95.80 -82.00 -30.00   57
 33  \w     63.00 184.00   1.00    1.00    --   95.80  82.00 128.92  121
 34  \w    160.00 185.00   1.00    1.00    --   95.80  66.00 -57.14   25
 35  \w     65.00  90.00   1.00    1.00    --   95.80  77.00-150.00   25
 36  \w     65.00  91.00   1.00    1.00    --   95.80  77.00 -30.00   26
 37  \w     63.00  89.00   1.00    1.00    --   95.80  82.00 -60.00   26
 38  \w    144.00 170.00   1.00    1.00    --   95.80  77.00 150.00   26
 39  \w     65.00  91.00   1.00    1.00    --   95.80  77.00   0.00   26
 40  \w     63.00  89.00   1.00    1.00    --   95.80  82.00-120.00   26
 41  \w     57.00 127.00   1.00    1.00    --   95.80 -82.00  60.00   70
 42  \w     68.00  97.00   1.00    1.00    --   95.80  69.00-177.03   29
 43  \w     65.00 185.00   1.00    1.00    --   95.80  77.00  90.00  120
 44  \w    141.00 167.00   1.00    1.00    --   95.80  78.00 -80.17   26
 45  \w     65.00  91.00   1.00    1.00    --   95.80  77.00 -60.00   26
 46  \w     63.00  88.00   1.00    1.00    --   95.80  82.00  30.00   25
 47  \w     78.00 181.00   1.00    1.00    --   95.80  45.00 -60.00  103
 48  \w     66.00  91.00   1.00    1.00    --   95.80  77.00 120.00   25
 49  \w    146.00 171.00   1.00    1.00    --   95.80  77.00 120.00   25
 50  \w     66.00  92.00   1.00    1.00    --   95.80  82.00   0.00   26
 51  \w    115.00 184.00   1.00    1.00    --   95.80  82.00   0.00   69
 52  \w     63.00  88.00   1.00    1.00    --   95.80  82.00  60.00   25
 53  \w      8.00  34.00   1.00    1.00    --   95.80 -82.00-150.00   26
 54  \w     47.00  72.00   1.00    1.00    --   95.80 -82.00-150.00   25
 55  \w     81.00 128.00   1.00    1.00    --   95.80 -82.00-150.00   47
 56  \w     68.00  94.00   1.00    1.00    --   95.80  82.00-150.00   26
 57  \w     63.00  89.00   1.00    1.00    --   95.80  82.00 150.00   26
 58  \w     78.00 103.00   1.00    1.00    --   95.80  45.00   0.00   25
 59  \w    137.00 162.00   1.00    1.00    --   95.80  45.00   0.00   25
 60  \w     68.00 185.00   1.00    1.00    --   95.80  69.00-154.81  117
 61  \w     96.00 127.00   1.00    1.00    --   95.80 -82.00  30.00   31
 62  \w     65.00 140.00   1.00    1.00    --   95.80  77.00 150.00   75
 63  \w      6.00 118.00   1.00    1.00    --   95.80 -77.00 -90.00  112
 64  \w     65.00  90.00   1.00    1.00    --   95.80  78.00 -80.17   25
 65  \w     63.00  89.00   1.00    1.00    --   95.80  82.00 -30.00   26
 66  \w     65.00  91.00   1.00    1.00    --   95.80  77.00 -90.00   26
 67  \w     65.00  91.00   1.00    1.00    --   95.80  77.00  30.00   26
 68  \w     79.00 118.00   1.00    1.00    --   95.80  30.00  30.00   39
 69  \w     75.00 137.00   1.00    1.00    --   95.80  45.00  90.00   62
 70  \w    129.00 169.00   1.00    1.00    --   95.80  79.00  71.70   40
 71  \w    121.00 167.00   1.00    1.00    --   95.80  80.00  47.18   46
 72  \w    122.00 147.00   1.00    1.00    --   95.80  66.00 -57.14   25
 73  \w     71.00 104.00   1.00    1.00    --   95.80  61.00  24.72   33
 74  \w     74.00 100.00   1.00    1.00    --   95.80  52.00  52.55   26
;
_diffrn_measurement_device 'four-circle diffractometer'
_diffrn_measurement_device_type 'XtaLAB AFC12 (RINC): Kappa dual home/near'
_diffrn_measurement_method '\w scans'
_diffrn_orient_matrix_type 'CrysAlisPro convention (1999,Acta A55,543-557)'
_diffrn_orient_matrix_UB_11 -0.1213467000
_diffrn_orient_matrix_UB_12 0.0462152000
_diffrn_orient_matrix_UB_13 0.0149931000
_diffrn_orient_matrix_UB_21 -0.0609873000
_diffrn_orient_matrix_UB_22 -0.0120368000
_diffrn_orient_matrix_UB_23 -0.1009503000
_diffrn_orient_matrix_UB_31 -0.0339541000
_diffrn_orient_matrix_UB_32 -0.1443073000
_diffrn_orient_matrix_UB_33 0.0132553000
_diffrn_radiation_monochromator graphite
_diffrn_radiation_probe x-ray
_diffrn_radiation_type CuK\a
_diffrn_radiation_wavelength 1.54184
_diffrn_reflns_av_R_equivalents 0.0546
_diffrn_reflns_av_unetI/netI 0.0263
_diffrn_reflns_Laue_measured_fraction_full 0.995
_diffrn_reflns_Laue_measured_fraction_max 0.993
_diffrn_reflns_limit_h_max 10
_diffrn_reflns_limit_h_min -10
_diffrn_reflns_limit_k_max 12
_diffrn_reflns_limit_k_min -12
_diffrn_reflns_limit_l_max 13
_diffrn_reflns_limit_l_min -13
_diffrn_reflns_number 21852
_diffrn_reflns_point_group_measured_fraction_full 0.970
_diffrn_reflns_point_group_measured_fraction_max 0.957
_diffrn_reflns_theta_full 67.684
_diffrn_reflns_theta_max 74.524
_diffrn_reflns_theta_min 4.298
_diffrn_source 'fine-focus sealed X-ray tube'
_diffrn_source_type 'Enhance (Cu) X-ray Source'
_exptl_absorpt_coefficient_mu 1.503
_exptl_absorpt_correction_T_max 1.00000
_exptl_absorpt_correction_T_min 0.10822
_exptl_absorpt_correction_type multi-scan
_exptl_absorpt_process_details
;
CrysAlisPro 1.171.39.32a (Rigaku Oxford Diffraction, 2017)
Empirical absorption correction using spherical harmonics,
 implemented in SCALE3 ABSPACK scaling algorithm.
;
_exptl_crystal_colour 'clear light colourless'
_exptl_crystal_colour_lustre clear
_exptl_crystal_colour_modifier light
_exptl_crystal_colour_primary colourless
_exptl_crystal_density_diffrn 1.265
_exptl_crystal_description block
_exptl_crystal_F_000 352
_exptl_crystal_size_max 0.32
_exptl_crystal_size_mid 0.28
_exptl_crystal_size_min 0.22
_refine_diff_density_max 0.247
_refine_diff_density_min -0.326
_refine_diff_density_rms 0.051
_refine_ls_abs_structure_details
;
 Flack x determined using 1505 quotients [(I+)-(I-)]/[(I+)+(I-)]
 (Parsons, Flack and Wagner, Acta Cryst. B69 (2013) 249-259).
;
_refine_ls_abs_structure_Flack 0.041(11)
_refine_ls_extinction_method none
_refine_ls_goodness_of_fit_ref 1.070
_refine_ls_hydrogen_treatment constr
_refine_ls_matrix_type full
_refine_ls_number_parameters 230
_refine_ls_number_reflns 3414
_refine_ls_number_restraints 4
_refine_ls_restrained_S_all 1.071
_refine_ls_R_factor_all 0.0357
_refine_ls_R_factor_gt 0.0356
_refine_ls_shift/su_max 0.000
_refine_ls_shift/su_mean 0.000
_refine_ls_structure_factor_coef Fsqd
_refine_ls_weighting_details 'w=1/[\s^2^(Fo^2^)+(0.0423P)^2^+0.3928P] where P=(Fo^2^+2Fc^2^)/3'
_refine_ls_weighting_scheme calc
_refine_ls_wR_factor_gt 0.0875
_refine_ls_wR_factor_ref 0.0876
_reflns_Friedel_coverage 0.819
_reflns_Friedel_fraction_full 0.943
_reflns_Friedel_fraction_max 0.915
_reflns_number_gt 3395
_reflns_number_total 3414
_reflns_threshold_expression 'I > 2\s(I)'
_cod_data_source_file c9sc04938j3.cif
_cod_data_source_block exp_855
_cod_depositor_comments
;Adding full bibliography for 1552766--1552772.cif.

 Adding full bibliography for 1552766--1552772.cif.
;
_cod_database_code 1552768
_shelx_shelxl_version_number 2016/6
_shelx_space_group_comment
;
The symmetry employed for this shelxl refinement is uniquely defined
by the following loop, which should always be used as a source of
symmetry information in preference to the above space-group names.
They are only intended as comments.
;
_reflns_odcompleteness_completeness 99.97
_reflns_odcompleteness_iscentric 1
_reflns_odcompleteness_theta 66.97
_olex2_refinement_description
;
1. Fixed Uiso
 At 1.2 times of:
  All C(H) groups, All C(H,H) groups
 At 1.5 times of:
  All C(H,H,H) groups
2. Restrained distances
 C182-C192
 1.52 with sigma of 0.01
 C191-C181
 1.52 with sigma of 0.01
 C181-C191
 1.52 with sigma of 0.01
3. Others
 Fixed Sof: C182(0.5) H18A(0.5) H18B(0.5) C192(0.5) H19A(0.5) H19B(0.5)
 H19C(0.5) C191(0.5) H19D(0.5) H19E(0.5) H19F(0.5) C181(0.5) H18C(0.5) H18D(0.5)
4.a Ternary CH refined with riding coordinates:
 C14(H14)
4.b Secondary CH2 refined with riding coordinates:
 C16(H16A,H16B), C182(H18A,H18B), C181(H18C,H18D)
4.c Aromatic/amide H refined with riding coordinates:
 C2(H2), C3(H3), C4(H4), C5(H5), C6(H6), C8(H8), C9(H9), C10(H10), C11(H11)
4.d Idealised Me refined as rotating group:
 C13(H13A,H13B,H13C), C15(H15A,H15B,H15C), C192(H19A,H19B,H19C), C191(H19D,
 H19E,H19F)
;
_olex2_submission_special_instructions 'No special instructions were received'
_oxdiff_exptl_absorpt_empirical_details
;
Empirical correction (ABSPACK) includes:
- Absorption correction using spherical harmonics
- Frame scaling
;
_oxdiff_exptl_absorpt_empirical_full_max 9.557
_oxdiff_exptl_absorpt_empirical_full_min 0.442

loop_
_space_group_symop_operation_xyz
'x, y, z'
'-x, y+1/2, -z'

loop_
_atom_site_label
_atom_site_type_symbol
_atom_site_fract_x
_atom_site_fract_y
_atom_site_fract_z
_atom_site_U_iso_or_equiv
_atom_site_adp_type
_atom_site_occupancy
_atom_site_site_symmetry_order
_atom_site_calc_flag
_atom_site_refinement_flags_posn
_atom_site_refinement_flags_occupancy
_atom_site_disorder_assembly
_atom_site_disorder_group
P1 P 0.26281(7) 0.02325(7) 0.38020(5) 0.01686(15) Uani 1 1 d . . . .
O1 O 0.3861(2) 0.10310(19) 0.33804(18) 0.0235(4) Uani 1 1 d . . . .
O2 O 0.3633(3) 0.0418(2) 0.82305(18) 0.0337(5) Uani 1 1 d . . . .
O3 O 0.3561(4) 0.2601(3) 0.8058(2) 0.0548(8) Uani 1 1 d . . . .
C1 C 0.0555(3) 0.0993(3) 0.3351(2) 0.0209(5) Uani 1 1 d . . . .
C2 C 0.0408(4) 0.2285(3) 0.2880(3) 0.0263(6) Uani 1 1 d . . . .
H2 H 0.135550 0.273339 0.281710 0.032 Uiso 1 1 calc R . . .
C3 C -0.1168(4) 0.2895(4) 0.2507(3) 0.0352(7) Uani 1 1 d . . . .
H3 H -0.127387 0.375606 0.219628 0.042 Uiso 1 1 calc R . . .
C4 C -0.2572(4) 0.2228(4) 0.2594(3) 0.0377(8) Uani 1 1 d . . . .
H4 H -0.362414 0.263815 0.233058 0.045 Uiso 1 1 calc R . . .
C5 C -0.2429(4) 0.0950(4) 0.3072(4) 0.0414(8) Uani 1 1 d . . . .
H5 H -0.337989 0.050779 0.313677 0.050 Uiso 1 1 calc R . . .
C6 C -0.0856(3) 0.0331(4) 0.3456(3) 0.0320(6) Uani 1 1 d . . . .
H6 H -0.075326 -0.052477 0.378110 0.038 Uiso 1 1 calc R . . .
C7 C 0.2191(3) -0.1406(3) 0.3095(2) 0.0208(5) Uani 1 1 d . . . .
C8 C 0.1768(3) -0.2432(3) 0.3793(3) 0.0235(5) Uani 1 1 d . . . .
H8 H 0.179909 -0.228936 0.464997 0.028 Uiso 1 1 calc R . . .
C9 C 0.1301(4) -0.3666(3) 0.3236(3) 0.0289(6) Uani 1 1 d . . . .
H9 H 0.100043 -0.433555 0.371000 0.035 Uiso 1 1 calc R . . .
C10 C 0.1288(4) -0.3887(3) 0.1976(3) 0.0369(7) Uani 1 1 d . . . .
H10 H 0.098875 -0.471022 0.159650 0.044 Uiso 1 1 calc R . . .
C11 C 0.1723(5) -0.2878(4) 0.1278(3) 0.0428(8) Uani 1 1 d . . . .
H11 H 0.171996 -0.304263 0.043157 0.051 Uiso 1 1 calc R . . .
C12 C 0.2165(4) -0.1623(3) 0.1800(3) 0.0308(6) Uani 1 1 d . . . .
C13 C 0.2518(7) -0.0542(4) 0.0966(3) 0.0544(11) Uani 1 1 d . . . .
H13A H 0.170830 0.015457 0.088062 0.082 Uiso 1 1 calc GR . . .
H13B H 0.243199 -0.088767 0.012132 0.082 Uiso 1 1 calc GR . . .
H13C H 0.363696 -0.020328 0.136286 0.082 Uiso 1 1 calc GR . . .
C14 C 0.3299(3) 0.0045(3) 0.5568(2) 0.0205(5) Uani 1 1 d . . . .
H14 H 0.244658 -0.046201 0.582056 0.025 Uiso 1 1 calc R . . .
C15 C 0.4991(3) -0.0695(3) 0.6000(3) 0.0257(6) Uani 1 1 d . . . .
H15A H 0.480734 -0.160556 0.575302 0.039 Uiso 1 1 calc GR . . .
H15B H 0.547305 -0.063242 0.692674 0.039 Uiso 1 1 calc GR . . .
H15C H 0.575218 -0.031079 0.558957 0.039 Uiso 1 1 calc GR . . .
C16 C 0.3445(4) 0.1431(3) 0.6167(3) 0.0239(6) Uani 1 1 d . . . .
H16A H 0.443995 0.186454 0.606992 0.029 Uiso 1 1 calc R . . .
H16B H 0.246364 0.194668 0.569760 0.029 Uiso 1 1 calc R . . .
C17 C 0.3570(4) 0.1396(3) 0.7594(3) 0.0253(6) Uani 1 1 d . . . .
C182 C 0.3361(9) 0.2555(6) 0.9398(5) 0.0211(12) Uani 0.5 1 d D P A 1
H18A H 0.441381 0.228709 1.003385 0.025 Uiso 0.5 1 calc R P A 1
H18B H 0.248720 0.192920 0.941845 0.025 Uiso 0.5 1 calc R P A 1
C192 C 0.2876(8) 0.3934(6) 0.9696(5) 0.0234(12) Uani 0.5 1 d D P A 1
H19A H 0.175206 0.413185 0.914930 0.035 Uiso 0.5 1 calc GR P A 1
H19B H 0.365502 0.456070 0.953601 0.035 Uiso 0.5 1 calc GR P A 1
H19C H 0.291413 0.398296 1.059120 0.035 Uiso 0.5 1 calc GR P A 1
C191 C 0.2540(11) 0.3117(13) 0.9718(8) 0.056(2) Uani 0.5 1 d D P A 2
H19D H 0.204890 0.390147 0.925753 0.083 Uiso 0.5 1 calc GR P A 2
H19E H 0.272696 0.324176 1.063210 0.083 Uiso 0.5 1 calc GR P A 2
H19F H 0.178447 0.238767 0.941598 0.083 Uiso 0.5 1 calc GR P A 2
C181 C 0.4188(11) 0.2838(9) 0.9483(8) 0.0416(19) Uani 0.5 1 d D P A 2
H18C H 0.494931 0.358722 0.970236 0.050 Uiso 0.5 1 calc R P A 2
H18D H 0.474110 0.206624 0.995615 0.050 Uiso 0.5 1 calc R P A 2

loop_
_atom_site_aniso_label
_atom_site_aniso_U_11
_atom_site_aniso_U_22
_atom_site_aniso_U_33
_atom_site_aniso_U_23
_atom_site_aniso_U_13
_atom_site_aniso_U_12
P1 0.0175(3) 0.0161(3) 0.0197(3) -0.0002(3) 0.0098(2) 0.0001(2)
O1 0.0233(9) 0.0245(11) 0.0278(9) 0.0007(8) 0.0153(7) -0.0021(8)
O2 0.0489(12) 0.0300(13) 0.0230(9) 0.0018(9) 0.0120(8) -0.0086(10)
O3 0.114(2) 0.0328(14) 0.0197(11) 0.0016(9) 0.0241(13) 0.0273(15)
C1 0.0210(12) 0.0228(15) 0.0212(11) -0.0033(10) 0.0099(10) 0.0017(10)
C2 0.0310(14) 0.0270(16) 0.0232(13) 0.0012(11) 0.0119(11) 0.0076(12)
C3 0.0458(17) 0.0378(19) 0.0219(13) 0.0011(12) 0.0102(12) 0.0187(14)
C4 0.0302(15) 0.049(2) 0.0287(15) -0.0132(14) 0.0016(12) 0.0191(14)
C5 0.0211(14) 0.047(2) 0.058(2) -0.0235(17) 0.0162(13) -0.0025(13)
C6 0.0241(12) 0.0269(16) 0.0492(16) -0.0056(15) 0.0175(11) 0.0008(13)
C7 0.0183(12) 0.0208(14) 0.0225(12) -0.0024(10) 0.0051(10) 0.0014(10)
C8 0.0254(12) 0.0190(14) 0.0277(13) -0.0010(10) 0.0106(10) 0.0004(10)
C9 0.0296(14) 0.0185(15) 0.0363(15) 0.0009(12) 0.0068(12) 0.0008(11)
C10 0.0491(18) 0.0212(16) 0.0327(15) -0.0062(12) 0.0013(13) 0.0005(14)
C11 0.072(2) 0.0296(18) 0.0219(15) -0.0056(12) 0.0065(15) -0.0026(17)
C12 0.0429(17) 0.0262(16) 0.0201(12) 0.0002(11) 0.0051(11) 0.0010(13)
C13 0.107(3) 0.037(2) 0.0177(14) -0.0011(14) 0.0164(18) -0.014(2)
C14 0.0216(11) 0.0197(15) 0.0222(11) -0.0003(10) 0.0097(9) 0.0002(10)
C15 0.0238(13) 0.0259(15) 0.0266(13) 0.0018(10) 0.0065(11) 0.0027(11)
C16 0.0322(14) 0.0203(15) 0.0204(12) 0.0001(10) 0.0100(10) -0.0009(11)
C17 0.0298(13) 0.0267(16) 0.0211(12) 0.0011(11) 0.0101(10) 0.0013(11)
C182 0.033(3) 0.026(3) 0.007(2) -0.002(2) 0.010(2) 0.003(3)
C192 0.034(3) 0.021(3) 0.019(3) -0.008(2) 0.012(2) -0.004(2)
C191 0.066(6) 0.071(7) 0.032(4) -0.007(4) 0.019(4) 0.004(5)
C181 0.056(5) 0.042(5) 0.032(4) -0.011(3) 0.021(4) -0.009(4)

loop_
_atom_type_symbol
_atom_type_description
_atom_type_scat_dispersion_real
_atom_type_scat_dispersion_imag
_atom_type_scat_source
C C 0.0180 0.0090 'International Tables Vol C Tables 4.2.6.8 and 6.1.1.4'
H H 0.0000 0.0000 'International Tables Vol C Tables 4.2.6.8 and 6.1.1.4'
O O 0.0490 0.0320 'International Tables Vol C Tables 4.2.6.8 and 6.1.1.4'
P P 0.2950 0.4340 'International Tables Vol C Tables 4.2.6.8 and 6.1.1.4'

loop_
_geom_angle_atom_site_label_1
_geom_angle_atom_site_label_2
_geom_angle_atom_site_label_3
_geom_angle
O1 P1 C1 111.99(12)
O1 P1 C7 115.90(12)
O1 P1 C14 111.16(11)
C1 P1 C7 103.06(12)
C1 P1 C14 106.49(11)
C7 P1 C14 107.55(13)
C17 O3 C182 110.5(3)
C17 O3 C181 120.1(4)
C2 C1 P1 117.8(2)
C6 C1 P1 122.0(2)
C6 C1 C2 120.2(3)
C1 C2 H2 120.3
C3 C2 C1 119.4(3)
C3 C2 H2 120.3
C2 C3 H3 119.9
C4 C3 C2 120.3(3)
C4 C3 H3 119.9
C3 C4 H4 119.8
C3 C4 C5 120.5(3)
C5 C4 H4 119.8
C4 C5 H5 120.1
C4 C5 C6 119.8(3)
C6 C5 H5 120.1
C1 C6 C5 119.8(3)
C1 C6 H6 120.1
C5 C6 H6 120.1
C8 C7 P1 120.4(2)
C8 C7 C12 119.5(3)
C12 C7 P1 120.0(2)
C7 C8 H8 119.3
C9 C8 C7 121.4(3)
C9 C8 H8 119.3
C8 C9 H9 120.3
C10 C9 C8 119.4(3)
C10 C9 H9 120.3
C9 C10 H10 120.1
C9 C10 C11 119.7(3)
C11 C10 H10 120.1
C10 C11 H11 118.9
C10 C11 C12 122.3(3)
C12 C11 H11 118.9
C7 C12 C13 122.3(3)
C11 C12 C7 117.8(3)
C11 C12 C13 119.8(3)
C12 C13 H13A 109.5
C12 C13 H13B 109.5
C12 C13 H13C 109.5
H13A C13 H13B 109.5
H13A C13 H13C 109.5
H13B C13 H13C 109.5
P1 C14 H14 109.4
C15 C14 P1 108.96(17)
C15 C14 H14 109.4
C15 C14 C16 111.9(2)
C16 C14 P1 107.71(18)
C16 C14 H14 109.4
C14 C15 H15A 109.5
C14 C15 H15B 109.5
C14 C15 H15C 109.5
H15A C15 H15B 109.5
H15A C15 H15C 109.5
H15B C15 H15C 109.5
C14 C16 H16A 109.1
C14 C16 H16B 109.1
H16A C16 H16B 107.9
C17 C16 C14 112.3(2)
C17 C16 H16A 109.1
C17 C16 H16B 109.1
O2 C17 O3 123.5(2)
O2 C17 C16 125.6(3)
O3 C17 C16 110.9(2)
O3 C182 H18A 110.3
O3 C182 H18B 110.3
O3 C182 C192 106.9(4)
H18A C182 H18B 108.6
C192 C182 H18A 110.3
C192 C182 H18B 110.3
C182 C192 H19A 109.5
C182 C192 H19B 109.5
C182 C192 H19C 109.5
H19A C192 H19B 109.5
H19A C192 H19C 109.5
H19B C192 H19C 109.5
H19D C191 H19E 109.5
H19D C191 H19F 109.5
H19E C191 H19F 109.5
C181 C191 H19D 109.5
C181 C191 H19E 109.5
C181 C191 H19F 109.5
O3 C181 C191 99.2(6)
O3 C181 H18C 111.9
O3 C181 H18D 111.9
C191 C181 H18C 111.9
C191 C181 H18D 111.9
H18C C181 H18D 109.6

loop_
_geom_bond_atom_site_label_1
_geom_bond_atom_site_label_2
_geom_bond_distance
P1 O1 1.4836(19)
P1 C1 1.812(3)
P1 C7 1.818(3)
P1 C14 1.826(2)
O2 C17 1.199(4)
O3 C17 1.322(4)
O3 C182 1.509(6)
O3 C181 1.487(8)
C1 C2 1.397(4)
C1 C6 1.386(4)
C2 H2 0.9300
C2 C3 1.391(4)
C3 H3 0.9300
C3 C4 1.377(5)
C4 H4 0.9300
C4 C5 1.387(6)
C5 H5 0.9300
C5 C6 1.393(4)
C6 H6 0.9300
C7 C8 1.393(4)
C7 C12 1.410(4)
C8 H8 0.9300
C8 C9 1.391(4)
C9 H9 0.9300
C9 C10 1.377(4)
C10 H10 0.9300
C10 C11 1.384(5)
C11 H11 0.9300
C11 C12 1.395(5)
C12 C13 1.505(5)
C13 H13A 0.9600
C13 H13B 0.9600
C13 H13C 0.9600
C14 H14 0.9800
C14 C15 1.534(4)
C14 C16 1.537(4)
C15 H15A 0.9600
C15 H15B 0.9600
C15 H15C 0.9600
C16 H16A 0.9700
C16 H16B 0.9700
C16 C17 1.515(4)
C182 H18A 0.9700
C182 H18B 0.9700
C182 C192 1.518(8)
C192 H19A 0.9600
C192 H19B 0.9600
C192 H19C 0.9600
C191 H19D 0.9600
C191 H19E 0.9600
C191 H19F 0.9600
C191 C181 1.495(8)
C181 H18C 0.9700
C181 H18D 0.9700
